data_4123027
loop_
_publ_author_name
'Watson, Charlotte G.'
'Balanta, Angelica'
'Elford, Tim G.'
'Essafi, St\'ephanie'
'Harvey, Jeremy N.'
'Aggarwal, Varinder K.'

_publ_section_title
;
 Construction of Multiple, Contiguous Quaternary Stereocenters in Acyclic
 Molecules by Lithiation-Borylation.
;
_journal_name_full 'Journal of the American Chemical Society'
_journal_page_first 141203101453003
_journal_paper_doi 10.1021/ja509029h
_journal_year 2014
_chemical_formula_moiety 'C29 H32 F3 N O2'
_chemical_formula_sum 'C29 H32 F3 N O2'
_chemical_formula_weight 483.55
_chemical_name_systematic
;
 ?
;
_space_group_crystal_system monoclinic
_space_group_IT_number 4
_space_group_name_Hall 'P 2yb'
_space_group_name_H-M_alt 'P 1 21 1'
_symmetry_space_group_name_Hall 'P 2yb'
_symmetry_space_group_name_H-M 'P 1 21 1'
_atom_sites_solution_hydrogens geom
_atom_sites_solution_primary iterative
_audit_creation_date 2014-07-16
_audit_creation_method
;
Olex2 1.2
(compiled 2014.06.27 svn.r2953 for OlexSys, GUI svn.r4855)
;
_cell_angle_alpha 90
_cell_angle_beta 101.604(2)
_cell_angle_gamma 90
_cell_formula_units_Z 2
_cell_length_a 9.9876(3)
_cell_length_b 10.1713(3)
_cell_length_c 12.4643(4)
_cell_measurement_reflns_used 3789
_cell_measurement_temperature 100.0
_cell_measurement_theta_max 26.74
_cell_measurement_theta_min 2.39
_cell_volume 1240.33(7)
_computing_cell_refinement 'SAINT v8.27A (Bruker, 2012)'
_computing_data_reduction 'SAINT v8.27A (Bruker, 2012)'
_computing_molecular_graphics 'Olex2 (Dolomanov et al., 2009)'
_computing_publication_material 'Olex2 (Dolomanov et al., 2009)'
_computing_structure_refinement 'ShelXL (Sheldrick, 2008)'
_computing_structure_solution 'olex2.solve (Bourhis et al., 2013)'
_diffrn_ambient_temperature 100.0
_diffrn_detector 'Bruker area detector'
_diffrn_detector_type 'CCD area detector'
_diffrn_measured_fraction_theta_full 1.000
_diffrn_measured_fraction_theta_max 0.998
_diffrn_measurement_device 'Bruker Apex II kappa CCDC area detector'
_diffrn_measurement_device_type 'Bruker Apex II kappa CCDC area detector'
_diffrn_measurement_method '\f and \w scans'
_diffrn_radiation_monochromator graphite
_diffrn_radiation_type MoK\a
_diffrn_radiation_wavelength 0.71073
_diffrn_reflns_av_R_equivalents 0.0233
_diffrn_reflns_av_unetI/netI 0.0372
_diffrn_reflns_Laue_measured_fraction_full 1.000
_diffrn_reflns_Laue_measured_fraction_max 0.998
_diffrn_reflns_limit_h_max 12
_diffrn_reflns_limit_h_min -11
_diffrn_reflns_limit_k_max 12
_diffrn_reflns_limit_k_min -12
_diffrn_reflns_limit_l_max 10
_diffrn_reflns_limit_l_min -15
_diffrn_reflns_number 10235
_diffrn_reflns_point_group_measured_fraction_full 0.980
_diffrn_reflns_point_group_measured_fraction_max 0.972
_diffrn_reflns_theta_full 26.000
_diffrn_reflns_theta_max 26.851
_diffrn_reflns_theta_min 1.668
_diffrn_source 'fine-focus sealed tube'
_diffrn_standards_number 0
_exptl_absorpt_coefficient_mu 0.096
_exptl_absorpt_correction_T_max 0.7454
_exptl_absorpt_correction_T_min 0.6484
_exptl_absorpt_correction_type multi-scan
_exptl_absorpt_process_details
;
SADABS-2012/1 (Bruker,2012) was used for absorption correction.
wR2(int) was 0.0480 before and 0.0393 after correction.
The Ratio of minimum to maximum transmission is 0.8699.
The \l/2 correction factor is 0.0015.
;
_exptl_crystal_colour colourless
_exptl_crystal_colour_primary colourless
_exptl_crystal_density_diffrn 1.295
_exptl_crystal_description plate
_exptl_crystal_F_000 512
_exptl_crystal_size_max 0.39
_exptl_crystal_size_mid 0.23
_exptl_crystal_size_min 0.18
_refine_diff_density_max 0.218
_refine_diff_density_min -0.202
_refine_diff_density_rms 0.036
_refine_ls_abs_structure_details
;
 Flack x determined using 1950 quotients [(I+)-(I-)]/[(I+)+(I-)]
 (Parsons and Flack (2004), Acta Cryst. A60, s61).
;
_refine_ls_abs_structure_Flack -0.3(3)
_refine_ls_extinction_method none
_refine_ls_goodness_of_fit_ref 1.029
_refine_ls_hydrogen_treatment constr
_refine_ls_matrix_type full
_refine_ls_number_parameters 348
_refine_ls_number_reflns 5193
_refine_ls_number_restraints 34
_refine_ls_restrained_S_all 1.036
_refine_ls_R_factor_all 0.0421
_refine_ls_R_factor_gt 0.0343
_refine_ls_shift/su_max 0.000
_refine_ls_shift/su_mean 0.000
_refine_ls_structure_factor_coef Fsqd
_refine_ls_weighting_details 'w=1/[\s^2^(Fo^2^)+(0.0353P)^2^+0.1749P] where P=(Fo^2^+2Fc^2^)/3'
_refine_ls_weighting_scheme calc
_refine_ls_wR_factor_gt 0.0737
_refine_ls_wR_factor_ref 0.0773
_reflns_Friedel_coverage 0.841
_reflns_Friedel_fraction_full 0.959
_reflns_Friedel_fraction_max 0.942
_reflns_number_gt 4650
_reflns_number_total 5193
_reflns_threshold_expression 'I > 2\s(I)'
_cod_data_source_file ja509029h_si_007.cif
_cod_data_source_block testm1
_cod_database_code 4123027
_shelxl_version_number 2013-4
_shelx_space_group_comment
;
The symmetry employed for this shelxl refinement is uniquely defined
by the following loop, which should always be used as a source of
symmetry information in preference to the above space-group names.
They are only intended as comments.
;
_olex2_refinement_description
;
1. Fixed Uiso
 At 1.2 times of:
  All C(H) groups, All C(H,H) groups, All N(H) groups
 At 1.5 times of:
  All C(H,H,H) groups
2. Restrained distances
 F1-C10 \\sim F1A-C10 \\sim F2-C10 \\sim F2A-C10 \\sim F3-C10 \\sim F3A-C10
 with sigma of 0.01
3. Uiso/Uaniso restraints and constraints
F1 \\sim F1A \\sim F2 \\sim F2A \\sim F3 \\sim F3A: within 1.7A with sigma of
0.003 and sigma for terminal atoms of 0.006
4. Others
 Fixed Sof: F1(0.5737) F2(0.5737) F3(0.5737) F3A(0.4263) F1A(0.4263) F2A(0.4263)
5.a Secondary CH2 refined with riding coordinates:
 C21(H21A,H21B)
5.b Aromatic/amide H refined with riding coordinates:
 N1(H1), C28(H28), C18(H18), C27(H27), C25(H25), C3(H3), C14(H14), C2(H2),
 C24(H24), C16(H16), C6(H6), C5(H5), C4(H4), C15(H15), C17(H17)
5.c Idealised Me refined as rotating group:
 C22(H22A,H22B,H22C), C12(H12A,H12B,H12C), C20(H20A,H20B,H20C), C29(H29A,H29B,
 H29C), C8(H8A,H8B,H8C)
;
_olex2_submission_special_instructions 'No special instructions were received'

loop_
_space_group_symop_operation_xyz
'x, y, z'
'-x, y+1/2, -z'

loop_
_atom_site_label
_atom_site_type_symbol
_atom_site_fract_x
_atom_site_fract_y
_atom_site_fract_z
_atom_site_U_iso_or_equiv
_atom_site_adp_type
_atom_site_occupancy
_atom_site_site_symmetry_order
_atom_site_calc_flag
_atom_site_refinement_flags_posn
_atom_site_refinement_flags_occupancy
_atom_site_disorder_assembly
_atom_site_disorder_group
F1 F 1.115(3) 0.380(2) 0.426(2) 0.029(3) Uani 0.5737 1 d . P A 1
O1 O 0.82072(16) 0.38033(19) 0.53044(13) 0.0230(4) Uani 1 1 d . . . .
O2 O 1.33721(16) 0.62579(17) 0.24649(14) 0.0229(4) Uani 1 1 d . . . .
N1 N 0.85240(17) 0.36765(19) 0.35334(14) 0.0137(4) Uani 1 1 d . . . .
H1 H 0.9173 0.3615 0.3152 0.016 Uiso 1 1 calc R . . .
F2 F 1.0602(18) 0.2106(7) 0.5132(12) 0.045(3) Uani 0.5737 1 d . P A 1
F3 F 1.1014(15) 0.3953(11) 0.5951(7) 0.041(2) Uani 0.5737 1 d . P A 1
C9 C 0.8910(2) 0.3688(2) 0.46169(18) 0.0162(5) Uani 1 1 d . . . .
C28 C 0.9655(2) 0.5833(2) 0.21845(18) 0.0155(5) Uani 1 1 d . . . .
H28 H 0.8908 0.6220 0.2435 0.019 Uiso 1 1 calc R . . .
C19 C 0.7905(2) 0.4345(2) 0.09206(17) 0.0145(5) Uani 1 1 d . . . .
C26 C 1.2054(2) 0.5813(2) 0.21880(18) 0.0175(5) Uani 1 1 d . . . .
C13 C 0.7673(2) 0.1970(2) 0.16234(18) 0.0155(5) Uani 1 1 d . . . .
C18 C 0.9069(2) 0.1677(2) 0.19443(19) 0.0173(5) Uani 1 1 d . . . .
H18 H 0.9694 0.2377 0.2164 0.021 Uiso 1 1 calc R . . .
C22 C 0.7709(3) 0.6490(2) -0.0235(2) 0.0216(5) Uani 1 1 d . . . .
H22A H 0.7503 0.6095 -0.0967 0.032 Uiso 1 1 calc GR . . .
H22B H 0.8702 0.6545 0.0018 0.032 Uiso 1 1 calc GR . . .
H22C H 0.7315 0.7374 -0.0265 0.032 Uiso 1 1 calc GR . . .
C27 C 1.0956(2) 0.6347(2) 0.25645(18) 0.0153(5) Uani 1 1 d . . . .
H27 H 1.1089 0.7053 0.3074 0.018 Uiso 1 1 calc R . . .
C25 C 1.1829(2) 0.4762(3) 0.1470(2) 0.0213(5) Uani 1 1 d . . . .
H25 H 1.2578 0.4378 0.1220 0.026 Uiso 1 1 calc R . . .
C3 C 0.4071(3) 0.2007(3) 0.3781(2) 0.0263(6) Uani 1 1 d . . . .
H3 H 0.3140 0.2185 0.3791 0.032 Uiso 1 1 calc R . . .
C23 C 0.9389(2) 0.4780(2) 0.14561(17) 0.0135(5) Uani 1 1 d . . . .
C14 C 0.6813(3) 0.0896(2) 0.12956(19) 0.0210(5) Uani 1 1 d . . . .
H14 H 0.5860 0.1043 0.1063 0.025 Uiso 1 1 calc R . . .
C7 C 0.7103(2) 0.3757(2) 0.29114(17) 0.0145(5) Uani 1 1 d . . . .
C2 C 0.4872(2) 0.2977(3) 0.3427(2) 0.0222(5) Uani 1 1 d . . . .
H2 H 0.4485 0.3812 0.3210 0.027 Uiso 1 1 calc R . . .
C10 C 1.0446(2) 0.3419(3) 0.50040(18) 0.0236(6) Uani 1 1 d . . . .
C11 C 0.7100(2) 0.3380(2) 0.16409(17) 0.0142(5) Uani 1 1 d . . . .
C24 C 1.0531(2) 0.4265(2) 0.11115(19) 0.0183(5) Uani 1 1 d . . . .
H24 H 1.0409 0.3548 0.0613 0.022 Uiso 1 1 calc R . . .
C12 C 0.5575(2) 0.3390(3) 0.10732(19) 0.0192(5) Uani 1 1 d . . . .
H12A H 0.5197 0.4271 0.1124 0.029 Uiso 1 1 calc GR . . .
H12B H 0.5074 0.2756 0.1434 0.029 Uiso 1 1 calc GR . . .
H12C H 0.5487 0.3149 0.0301 0.029 Uiso 1 1 calc GR . . .
C16 C 0.8687(3) -0.0635(3) 0.1623(2) 0.0267(6) Uani 1 1 d . . . .
H16 H 0.9025 -0.1508 0.1621 0.032 Uiso 1 1 calc R . . .
C6 C 0.6779(2) 0.1507(2) 0.37586(19) 0.0188(5) Uani 1 1 d . . . .
H6 H 0.7712 0.1324 0.3760 0.023 Uiso 1 1 calc R . . .
C20 C 0.7941(2) 0.3600(3) -0.01565(18) 0.0188(5) Uani 1 1 d . . . .
H20A H 0.8459 0.4115 -0.0599 0.028 Uiso 1 1 calc GR . . .
H20B H 0.7006 0.3470 -0.0568 0.028 Uiso 1 1 calc GR . . .
H20C H 0.8382 0.2744 0.0015 0.028 Uiso 1 1 calc GR . . .
C1 C 0.6241(2) 0.2726(2) 0.33906(18) 0.0167(5) Uani 1 1 d . . . .
C5 C 0.5981(3) 0.0552(3) 0.4123(2) 0.0228(5) Uani 1 1 d . . . .
H5 H 0.6374 -0.0269 0.4378 0.027 Uiso 1 1 calc R . . .
C21 C 0.7097(2) 0.5639(2) 0.05596(19) 0.0181(5) Uani 1 1 d . . . .
H21A H 0.6147 0.5407 0.0208 0.022 Uiso 1 1 calc R . . .
H21B H 0.7058 0.6165 0.1221 0.022 Uiso 1 1 calc R . . .
C29 C 1.3626(2) 0.7393(3) 0.3151(2) 0.0235(6) Uani 1 1 d . . . .
H29A H 1.3073 0.8129 0.2800 0.035 Uiso 1 1 calc GR . . .
H29B H 1.4597 0.7625 0.3265 0.035 Uiso 1 1 calc GR . . .
H29C H 1.3383 0.7203 0.3859 0.035 Uiso 1 1 calc GR . . .
C4 C 0.4613(3) 0.0792(3) 0.4118(2) 0.0254(6) Uani 1 1 d . . . .
H4 H 0.4058 0.0130 0.4342 0.030 Uiso 1 1 calc R . . .
C15 C 0.7313(3) -0.0378(3) 0.1300(2) 0.0270(6) Uani 1 1 d . . . .
H15 H 0.6697 -0.1083 0.1077 0.032 Uiso 1 1 calc R . . .
C17 C 0.9569(3) 0.0407(3) 0.19520(19) 0.0226(5) Uani 1 1 d . . . .
H17 H 1.0521 0.0248 0.2184 0.027 Uiso 1 1 calc R . . .
C8 C 0.6566(2) 0.5146(2) 0.30798(19) 0.0185(5) Uani 1 1 d . . . .
H8A H 0.6470 0.5247 0.3843 0.028 Uiso 1 1 calc GR . . .
H8B H 0.5674 0.5271 0.2593 0.028 Uiso 1 1 calc GR . . .
H8C H 0.7212 0.5802 0.2911 0.028 Uiso 1 1 calc GR . . .
F3A F 1.089(2) 0.4274(16) 0.5794(11) 0.055(4) Uani 0.4263 1 d . P A 2
F1A F 1.123(3) 0.355(3) 0.426(3) 0.024(3) Uani 0.4263 1 d . P A 2
F2A F 1.070(2) 0.2208(10) 0.5398(17) 0.048(3) Uani 0.4263 1 d . P A 2

loop_
_atom_site_aniso_label
_atom_site_aniso_U_11
_atom_site_aniso_U_22
_atom_site_aniso_U_33
_atom_site_aniso_U_23
_atom_site_aniso_U_13
_atom_site_aniso_U_12
F1 0.019(4) 0.044(9) 0.025(2) 0.010(4) 0.007(2) 0.009(5)
O1 0.0243(9) 0.0294(10) 0.0171(8) -0.0020(8) 0.0085(7) -0.0005(8)
O2 0.0117(8) 0.0234(10) 0.0336(10) -0.0110(8) 0.0046(7) -0.0019(7)
N1 0.0123(9) 0.0153(10) 0.0144(9) -0.0004(8) 0.0047(7) 0.0018(8)
F2 0.034(3) 0.038(2) 0.054(7) 0.017(2) -0.009(4) 0.014(2)
F3 0.020(3) 0.082(5) 0.017(2) -0.013(3) -0.0038(17) 0.000(3)
C9 0.0189(11) 0.0133(11) 0.0172(11) -0.0004(10) 0.0058(9) -0.0032(10)
C28 0.0152(11) 0.0158(12) 0.0169(11) 0.0021(10) 0.0063(8) 0.0028(9)
C19 0.0145(11) 0.0139(12) 0.0149(11) 0.0021(9) 0.0022(8) -0.0016(9)
C26 0.0138(11) 0.0184(13) 0.0201(12) -0.0003(10) 0.0028(9) 0.0000(10)
C13 0.0195(11) 0.0172(12) 0.0108(10) 0.0014(9) 0.0050(9) -0.0003(10)
C18 0.0207(12) 0.0158(12) 0.0162(11) 0.0005(9) 0.0057(9) 0.0001(10)
C22 0.0239(12) 0.0176(13) 0.0231(13) 0.0050(10) 0.0045(10) 0.0018(10)
C27 0.0181(11) 0.0141(12) 0.0137(11) -0.0009(9) 0.0030(8) 0.0002(10)
C25 0.0140(11) 0.0217(13) 0.0297(13) -0.0062(11) 0.0078(10) 0.0026(10)
C3 0.0184(12) 0.0335(16) 0.0302(14) -0.0039(12) 0.0124(10) -0.0043(11)
C23 0.0125(10) 0.0140(12) 0.0138(11) 0.0043(9) 0.0023(8) 0.0017(9)
C14 0.0249(13) 0.0198(13) 0.0177(11) -0.0011(10) 0.0027(9) -0.0022(11)
C7 0.0127(10) 0.0162(12) 0.0150(10) 0.0000(9) 0.0037(8) 0.0013(9)
C2 0.0204(12) 0.0246(14) 0.0232(13) -0.0007(11) 0.0082(10) 0.0006(11)
C10 0.0210(12) 0.0331(16) 0.0159(11) 0.0012(11) 0.0015(9) -0.0016(11)
C11 0.0142(10) 0.0142(12) 0.0140(10) 0.0010(9) 0.0023(8) -0.0012(9)
C24 0.0198(12) 0.0152(12) 0.0205(12) -0.0050(10) 0.0051(9) 0.0001(10)
C12 0.0148(11) 0.0223(13) 0.0198(11) 0.0020(10) 0.0018(9) -0.0015(10)
C16 0.0448(16) 0.0154(13) 0.0214(13) 0.0017(11) 0.0104(11) 0.0060(12)
C6 0.0186(12) 0.0210(13) 0.0174(12) 0.0002(10) 0.0053(9) -0.0013(10)
C20 0.0195(11) 0.0207(13) 0.0161(11) 0.0002(10) 0.0034(9) -0.0030(10)
C1 0.0165(11) 0.0190(13) 0.0151(11) -0.0021(10) 0.0045(9) -0.0020(10)
C5 0.0288(13) 0.0201(13) 0.0207(12) 0.0005(10) 0.0076(10) -0.0026(11)
C21 0.0145(11) 0.0192(13) 0.0201(11) 0.0049(10) 0.0021(9) -0.0002(10)
C29 0.0164(11) 0.0254(15) 0.0276(13) -0.0090(11) 0.0020(9) -0.0050(10)
C4 0.0271(13) 0.0289(15) 0.0234(13) -0.0029(11) 0.0126(10) -0.0104(12)
C15 0.0396(16) 0.0173(13) 0.0224(13) -0.0027(11) 0.0022(11) -0.0065(12)
C17 0.0278(13) 0.0226(14) 0.0190(12) 0.0030(11) 0.0086(10) 0.0064(11)
C8 0.0172(12) 0.0170(13) 0.0230(12) -0.0003(10) 0.0080(10) 0.0017(10)
F3A 0.029(4) 0.090(7) 0.040(5) -0.036(6) -0.006(4) -0.009(6)
F1A 0.012(3) 0.038(9) 0.024(3) 0.006(4) 0.006(2) 0.014(5)
F2A 0.028(4) 0.057(4) 0.056(8) 0.037(5) -0.001(5) 0.002(3)

loop_
_atom_type_symbol
_atom_type_description
_atom_type_scat_dispersion_real
_atom_type_scat_dispersion_imag
_atom_type_scat_source
C C 0.0033 0.0016 'International Tables Vol C Tables 4.2.6.8 and 6.1.1.4'
H H 0.0000 0.0000 'International Tables Vol C Tables 4.2.6.8 and 6.1.1.4'
F F 0.0171 0.0103 'International Tables Vol C Tables 4.2.6.8 and 6.1.1.4'
N N 0.0061 0.0033 'International Tables Vol C Tables 4.2.6.8 and 6.1.1.4'
O O 0.0106 0.0060 'International Tables Vol C Tables 4.2.6.8 and 6.1.1.4'

loop_
_geom_angle_atom_site_label_1
_geom_angle_atom_site_label_2
_geom_angle_atom_site_label_3
_geom_angle
C26 O2 C29 117.66(17)
C9 N1 H1 117.1
C9 N1 C7 125.84(17)
C7 N1 H1 117.1
O1 C9 N1 128.7(2)
O1 C9 C10 118.5(2)
N1 C9 C10 112.64(18)
C27 C28 H28 118.2
C27 C28 C23 123.5(2)
C23 C28 H28 118.2
C23 C19 C11 117.49(17)
C20 C19 C23 108.87(17)
C20 C19 C11 106.28(18)
C20 C19 C21 105.28(18)
C21 C19 C23 105.98(18)
C21 C19 C11 112.27(17)
O2 C26 C27 124.8(2)
O2 C26 C25 116.18(19)
C25 C26 C27 119.0(2)
C18 C13 C11 122.8(2)
C14 C13 C18 115.8(2)
C14 C13 C11 121.5(2)
C13 C18 H18 118.8
C17 C18 C13 122.4(2)
C17 C18 H18 118.8
H22A C22 H22B 109.5
H22A C22 H22C 109.5
H22B C22 H22C 109.5
C21 C22 H22A 109.5
C21 C22 H22B 109.5
C21 C22 H22C 109.5
C28 C27 H27 120.5
C26 C27 C28 119.0(2)
C26 C27 H27 120.5
C26 C25 H25 119.6
C24 C25 C26 120.8(2)
C24 C25 H25 119.6
C2 C3 H3 119.5
C4 C3 H3 119.5
C4 C3 C2 120.9(2)
C28 C23 C19 122.40(19)
C28 C23 C24 115.3(2)
C24 C23 C19 121.7(2)
C13 C14 H14 119.0
C15 C14 C13 121.9(2)
C15 C14 H14 119.0
N1 C7 C11 108.12(15)
N1 C7 C1 108.03(18)
N1 C7 C8 107.68(18)
C1 C7 C11 108.83(18)
C8 C7 C11 114.58(18)
C8 C7 C1 109.40(17)
C3 C2 H2 119.8
C3 C2 C1 120.4(3)
C1 C2 H2 119.8
F1 C10 F2 108.0(13)
F1 C10 C9 111.1(13)
F2 C10 C9 107.3(7)
F3 C10 F1 108.3(16)
F3 C10 F2 106.4(8)
F3 C10 C9 115.4(7)
F3A C10 C9 106.2(10)
F3A C10 F1A 107(2)
F3A C10 F2A 108.9(12)
F1A C10 C9 117.1(17)
F2A C10 C9 112.5(10)
F2A C10 F1A 104.5(17)
C13 C11 C19 108.87(17)
C13 C11 C7 107.69(17)
C7 C11 C19 118.99(17)
C12 C11 C19 106.93(17)
C12 C11 C13 109.43(18)
C12 C11 C7 104.62(16)
C25 C24 C23 122.3(2)
C25 C24 H24 118.8
C23 C24 H24 118.8
C11 C12 H12A 109.5
C11 C12 H12B 109.5
C11 C12 H12C 109.5
H12A C12 H12B 109.5
H12A C12 H12C 109.5
H12B C12 H12C 109.5
C15 C16 H16 120.7
C15 C16 C17 118.6(2)
C17 C16 H16 120.7
C1 C6 H6 119.3
C5 C6 H6 119.3
C5 C6 C1 121.4(2)
C19 C20 H20A 109.5
C19 C20 H20B 109.5
C19 C20 H20C 109.5
H20A C20 H20B 109.5
H20A C20 H20C 109.5
H20B C20 H20C 109.5
C2 C1 C7 120.7(2)
C6 C1 C7 121.5(2)
C6 C1 C2 117.8(2)
C6 C5 H5 119.8
C4 C5 C6 120.3(2)
C4 C5 H5 119.8
C19 C21 H21A 108.7
C19 C21 H21B 108.7
C22 C21 C19 114.30(19)
C22 C21 H21A 108.7
C22 C21 H21B 108.7
H21A C21 H21B 107.6
O2 C29 H29A 109.5
O2 C29 H29B 109.5
O2 C29 H29C 109.5
H29A C29 H29B 109.5
H29A C29 H29C 109.5
H29B C29 H29C 109.5
C3 C4 C5 119.1(2)
C3 C4 H4 120.5
C5 C4 H4 120.5
C14 C15 H15 119.5
C16 C15 C14 121.1(2)
C16 C15 H15 119.5
C18 C17 C16 120.3(2)
C18 C17 H17 119.9
C16 C17 H17 119.9
C7 C8 H8A 109.5
C7 C8 H8B 109.5
C7 C8 H8C 109.5
H8A C8 H8B 109.5
H8A C8 H8C 109.5
H8B C8 H8C 109.5

loop_
_geom_bond_atom_site_label_1
_geom_bond_atom_site_label_2
_geom_bond_distance
F1 C10 1.333(7)
O1 C9 1.218(3)
O2 C26 1.369(3)
O2 C29 1.428(3)
N1 H1 0.8800
N1 C9 1.328(3)
N1 C7 1.476(3)
F2 C10 1.350(7)
F3 C10 1.319(7)
C9 C10 1.538(3)
C28 H28 0.9500
C28 C27 1.392(3)
C28 C23 1.394(3)
C19 C23 1.562(3)
C19 C11 1.645(3)
C19 C20 1.548(3)
C19 C21 1.562(3)
C26 C27 1.388(3)
C26 C25 1.383(3)
C13 C18 1.403(3)
C13 C14 1.398(3)
C13 C11 1.546(3)
C18 H18 0.9500
C18 C17 1.385(3)
C22 H22A 0.9800
C22 H22B 0.9800
C22 H22C 0.9800
C22 C21 1.533(3)
C27 H27 0.9500
C25 H25 0.9500
C25 C24 1.380(3)
C3 H3 0.9500
C3 C2 1.397(4)
C3 C4 1.380(4)
C23 C24 1.399(3)
C14 H14 0.9500
C14 C15 1.388(4)
C7 C11 1.629(3)
C7 C1 1.550(3)
C7 C8 1.540(3)
C2 H2 0.9500
C2 C1 1.401(3)
C10 F3A 1.321(9)
C10 F1A 1.333(9)
C10 F2A 1.331(9)
C11 C12 1.545(3)
C24 H24 0.9500
C12 H12A 0.9800
C12 H12B 0.9800
C12 H12C 0.9800
C16 H16 0.9500
C16 C15 1.375(4)
C16 C17 1.386(4)
C6 H6 0.9500
C6 C1 1.392(3)
C6 C5 1.390(3)
C20 H20A 0.9800
C20 H20B 0.9800
C20 H20C 0.9800
C5 H5 0.9500
C5 C4 1.386(3)
C21 H21A 0.9900
C21 H21B 0.9900
C29 H29A 0.9800
C29 H29B 0.9800
C29 H29C 0.9800
C4 H4 0.9500
C15 H15 0.9500
C17 H17 0.9500
C8 H8A 0.9800
C8 H8B 0.9800
C8 H8C 0.9800

loop_
_geom_torsion_atom_site_label_1
_geom_torsion_atom_site_label_2
_geom_torsion_atom_site_label_3
_geom_torsion_atom_site_label_4
_geom_torsion
O1 C9 C10 F1 -156.3(14)
O1 C9 C10 F2 85.9(8)
O1 C9 C10 F3 -32.6(7)
O1 C9 C10 F3A -47.7(10)
O1 C9 C10 F1A -167.5(18)
O1 C9 C10 F2A 71.3(11)
O2 C26 C27 C28 177.5(2)
O2 C26 C25 C24 -178.0(2)
N1 C9 C10 F1 27.8(14)
N1 C9 C10 F2 -90.0(8)
N1 C9 C10 F3 151.6(7)
N1 C9 C10 F3A 136.4(9)
N1 C9 C10 F1A 16.7(18)
N1 C9 C10 F2A -104.6(11)
N1 C7 C11 C19 -64.8(2)
N1 C7 C11 C13 59.6(2)
N1 C7 C11 C12 176.00(19)
N1 C7 C1 C2 145.9(2)
N1 C7 C1 C6 -36.6(3)
C9 N1 C7 C11 -167.5(2)
C9 N1 C7 C1 -49.9(3)
C9 N1 C7 C8 68.2(3)
C28 C23 C24 C25 0.1(3)
C19 C23 C24 C25 171.1(2)
C26 C25 C24 C23 -0.5(4)
C13 C18 C17 C16 0.8(4)
C13 C14 C15 C16 -0.5(4)
C18 C13 C14 C15 0.7(3)
C18 C13 C11 C19 54.7(3)
C18 C13 C11 C7 -75.6(2)
C18 C13 C11 C12 171.2(2)
C27 C28 C23 C19 -171.5(2)
C27 C28 C23 C24 -0.6(3)
C27 C26 C25 C24 1.3(4)
C25 C26 C27 C28 -1.7(3)
C3 C2 C1 C7 175.1(2)
C3 C2 C1 C6 -2.5(3)
C23 C28 C27 C26 1.4(3)
C23 C19 C11 C13 -76.1(2)
C23 C19 C11 C7 47.7(3)
C23 C19 C11 C12 165.79(19)
C23 C19 C21 C22 58.0(2)
C14 C13 C18 C17 -0.8(3)
C14 C13 C11 C19 -126.2(2)
C14 C13 C11 C7 103.5(2)
C14 C13 C11 C12 -9.6(3)
C7 N1 C9 O1 -2.4(4)
C7 N1 C9 C10 173.0(2)
C2 C3 C4 C5 1.4(4)
C11 C19 C23 C28 -82.7(3)
C11 C19 C23 C24 106.9(2)
C11 C19 C21 C22 -172.53(19)
C11 C13 C18 C17 178.4(2)
C11 C13 C14 C15 -178.5(2)
C11 C7 C1 C2 -97.0(2)
C11 C7 C1 C6 80.5(2)
C6 C5 C4 C3 -2.2(4)
C20 C19 C23 C28 156.5(2)
C20 C19 C23 C24 -13.9(3)
C20 C19 C11 C13 46.1(2)
C20 C19 C11 C7 169.87(17)
C20 C19 C11 C12 -72.1(2)
C20 C19 C21 C22 -57.3(2)
C1 C7 C11 C19 178.14(18)
C1 C7 C11 C13 -57.5(2)
C1 C7 C11 C12 58.9(2)
C1 C6 C5 C4 0.7(4)
C5 C6 C1 C7 -175.9(2)
C5 C6 C1 C2 1.7(3)
C21 C19 C23 C28 43.7(3)
C21 C19 C23 C24 -126.7(2)
C21 C19 C11 C13 160.66(18)
C21 C19 C11 C7 -75.5(2)
C21 C19 C11 C12 42.5(2)
C29 O2 C26 C27 -3.1(3)
C29 O2 C26 C25 176.2(2)
C4 C3 C2 C1 1.0(4)
C15 C16 C17 C18 -0.5(4)
C17 C16 C15 C14 0.4(4)
C8 C7 C11 C19 55.3(2)
C8 C7 C11 C13 179.71(18)
C8 C7 C11 C12 -63.9(2)
C8 C7 C1 C2 28.9(3)
C8 C7 C1 C6 -153.6(2)
